data_1501937
loop_
_publ_author_name
'Stewart, Craig'
'McDonald, Robert'
'West, F. G.'

_publ_section_title
;
 Expedient route to the tigliane-daphnane skeleton via oxonium ylide
 [1,2]-shift.
;
_journal_issue 4
_journal_name_full 'Organic letters'
_journal_page_first 720
_journal_page_last 723
_journal_paper_doi 10.1021/ol102953s
_journal_volume 13
_journal_year 2011
_chemical_formula_moiety 'C24 H28 O6'
_chemical_formula_sum 'C24 H28 O6'
_chemical_formula_weight 412.46
_chemical_name_systematic
; 
 ? 
;
_space_group_IT_number 14
_symmetry_cell_setting monoclinic
_symmetry_space_group_name_Hall '-P 2ybc'
_symmetry_space_group_name_H-M 'P 1 21/c 1'
_atom_sites_solution_hydrogens geom
_atom_sites_solution_primary direct
_atom_sites_solution_secondary difmap
_audit_creation_method SHELXL-97
_cell_angle_alpha 90.00
_cell_angle_beta 100.2038(12)
_cell_angle_gamma 90.00
_cell_formula_units_Z 4
_cell_length_a 12.2754(13)
_cell_length_b 17.8152(18)
_cell_length_c 9.4850(10)
_cell_measurement_reflns_used 7118
_cell_measurement_temperature 173(2)
_cell_measurement_theta_max 27.50
_cell_measurement_theta_min 2.46
_cell_volume 2041.5(4)
_computing_cell_refinement 'Bruker SAINT'
_computing_data_collection 'Bruker APEX2'
_computing_data_reduction 'Bruker SAINT'
_computing_molecular_graphics 'Bruker SHELXTL'
_computing_publication_material 'Bruker SHELXTL'
_computing_structure_refinement 'SHELXL-97 (Sheldrick, 2008)'
_computing_structure_solution 'SHELXS-97 (Sheldrick, 2008)'
_diffrn_ambient_temperature 173(2)
_diffrn_measured_fraction_theta_full 0.997
_diffrn_measured_fraction_theta_max 0.997
_diffrn_measurement_device_type 'Bruker SMART 1000 CCD'
_diffrn_measurement_method '\w scans'
_diffrn_radiation_monochromator graphite
_diffrn_radiation_source 'fine-focus sealed tube'
_diffrn_radiation_type MoK\a
_diffrn_radiation_wavelength 0.71073
_diffrn_reflns_av_R_equivalents 0.0290
_diffrn_reflns_av_sigmaI/netI 0.0254
_diffrn_reflns_limit_h_max 15
_diffrn_reflns_limit_h_min -15
_diffrn_reflns_limit_k_max 23
_diffrn_reflns_limit_k_min -23
_diffrn_reflns_limit_l_max 12
_diffrn_reflns_limit_l_min -12
_diffrn_reflns_number 16984
_diffrn_reflns_theta_full 27.52
_diffrn_reflns_theta_max 27.52
_diffrn_reflns_theta_min 1.69
_exptl_absorpt_coefficient_mu 0.096
_exptl_absorpt_correction_T_max 0.9829
_exptl_absorpt_correction_T_min 0.9383
_exptl_absorpt_correction_type integration
_exptl_absorpt_process_details 'SADABS (Sheldrick, 2008)'
_exptl_crystal_colour colorless
_exptl_crystal_density_diffrn 1.342
_exptl_crystal_density_method 'not measured'
_exptl_crystal_description prism
_exptl_crystal_F_000 880
_exptl_crystal_size_max 0.67
_exptl_crystal_size_mid 0.23
_exptl_crystal_size_min 0.18
_refine_diff_density_max 0.355
_refine_diff_density_min -0.198
_refine_diff_density_rms 0.053
_refine_ls_extinction_method none
_refine_ls_goodness_of_fit_ref 1.034
_refine_ls_hydrogen_treatment constr
_refine_ls_matrix_type full
_refine_ls_number_parameters 271
_refine_ls_number_reflns 4683
_refine_ls_number_restraints 0
_refine_ls_restrained_S_all 1.034
_refine_ls_R_factor_all 0.0693
_refine_ls_R_factor_gt 0.0485
_refine_ls_shift/su_max 0.000
_refine_ls_shift/su_mean 0.000
_refine_ls_structure_factor_coef Fsqd
_refine_ls_weighting_details 'calc w=1/[\s^2^(Fo^2^)+(0.0640P)^2^+0.6509P] where P=(Fo^2^+2Fc^2^)/3'
_refine_ls_weighting_scheme calc
_refine_ls_wR_factor_gt 0.1146
_refine_ls_wR_factor_ref 0.1291
_reflns_number_gt 3508
_reflns_number_total 4683
_reflns_threshold_expression I>2\s(I)
_cod_data_source_file ol102953s_si_002.cif
_cod_data_source_block 17b
_cod_depositor_comments
;
The following automatic conversions were performed:

'_symmetry_cell_setting' value 'Monoclinic' changed to 'monoclinic'
according to /home/saulius/struct/CIF-dictionaries/cif_core.dic
dictionary named 'cif_core.dic' version 2.4.1 from 2010-06-29.

Automatic conversion script
Id: cif_fix_values 1715 2011-07-08 13:25:40Z adriana 
;
_cod_original_sg_symbol_H-M 'P 21/c'
_cod_database_code 1501937

loop_
_symmetry_equiv_pos_as_xyz
'x, y, z'
'-x, y+1/2, -z+1/2'
'-x, -y, -z'
'x, -y-1/2, z-1/2'

loop_
_atom_site_label
_atom_site_type_symbol
_atom_site_fract_x
_atom_site_fract_y
_atom_site_fract_z
_atom_site_U_iso_or_equiv
_atom_site_adp_type
_atom_site_occupancy
_atom_site_symmetry_multiplicity
_atom_site_calc_flag
_atom_site_refinement_flags
O1 O 0.14443(9) 0.39499(6) -0.02697(11) 0.0301(3) Uani 1 1 d .
O2 O 0.32018(9) 0.28408(6) 0.20878(12) 0.0363(3) Uani 1 1 d .
O3 O 0.01305(10) 0.32415(7) 0.12535(13) 0.0428(3) Uani 1 1 d .
O4 O 0.13317(9) 0.33997(7) 0.33087(12) 0.0389(3) Uani 1 1 d .
O5 O 0.29354(9) 0.45334(7) 0.32567(11) 0.0346(3) Uani 1 1 d .
O6 O 0.40886(9) 0.46298(6) 0.16330(12) 0.0328(3) Uani 1 1 d .
C1 C 0.20557(14) 0.52868(10) -0.16413(18) 0.0370(4) Uani 1 1 d .
H1A H 0.1353 0.5352 -0.1280 0.044 Uiso 1 1 calc R
H1B H 0.2370 0.5787 -0.1785 0.044 Uiso 1 1 calc R
C2 C 0.18771(18) 0.48286(11) -0.30345(19) 0.0471(5) Uani 1 1 d .
H2A H 0.2429 0.4968 -0.3634 0.056 Uiso 1 1 calc R
H2B H 0.1126 0.4916 -0.3591 0.056 Uiso 1 1 calc R
C3 C 0.20205(15) 0.40040(10) -0.25641(17) 0.0387(4) Uani 1 1 d .
H3A H 0.1308 0.3733 -0.2800 0.046 Uiso 1 1 calc R
H3B H 0.2569 0.3752 -0.3053 0.046 Uiso 1 1 calc R
C4 C 0.24232(13) 0.40145(9) -0.09503(16) 0.0310(3) Uani 1 1 d .
C5 C 0.31479(14) 0.33664(9) -0.02942(17) 0.0330(4) Uani 1 1 d .
H5A H 0.2977 0.2901 -0.0862 0.040 Uiso 1 1 calc R
H5B H 0.3943 0.3486 -0.0227 0.040 Uiso 1 1 calc R
C6 C 0.28466(13) 0.32877(8) 0.11707(17) 0.0293(3) Uani 1 1 d .
C7 C 0.18773(12) 0.38497(9) 0.12076(16) 0.0281(3) Uani 1 1 d .
C8 C 0.22589(13) 0.46314(9) 0.18764(16) 0.0294(3) Uani 1 1 d .
C9 C 0.12492(14) 0.51027(10) 0.20307(19) 0.0359(4) Uani 1 1 d .
H9A H 0.0717 0.5090 0.1116 0.043 Uiso 1 1 calc R
H9B H 0.0883 0.4877 0.2778 0.043 Uiso 1 1 calc R
C10 C 0.15344(16) 0.59177(10) 0.2427(2) 0.0456(4) Uani 1 1 d .
H10A H 0.0846 0.6200 0.2468 0.055 Uiso 1 1 calc R
H10B H 0.2007 0.5938 0.3386 0.055 Uiso 1 1 calc R
C11 C 0.21363(16) 0.62791(10) 0.1337(2) 0.0464(4) Uani 1 1 d .
H11A H 0.2311 0.6808 0.1610 0.056 Uiso 1 1 calc R
H11B H 0.1653 0.6276 0.0384 0.056 Uiso 1 1 calc R
C12 C 0.32060(15) 0.58554(10) 0.1259(2) 0.0403(4) Uani 1 1 d .
H12A H 0.3728 0.5933 0.2171 0.048 Uiso 1 1 calc R
H12B H 0.3546 0.6077 0.0483 0.048 Uiso 1 1 calc R
C13 C 0.30662(13) 0.50047(9) 0.09892(17) 0.0308(3) Uani 1 1 d .
C14 C 0.28810(13) 0.48066(9) -0.06064(17) 0.0316(3) Uani 1 1 d .
H14 H 0.3614 0.4838 -0.0925 0.038 Uiso 1 1 calc R
C15 C 0.09910(13) 0.34680(9) 0.19058(17) 0.0313(3) Uani 1 1 d .
C16 C 0.06348(14) 0.29551(10) 0.40842(19) 0.0393(4) Uani 1 1 d .
H16A H 0.1079 0.2787 0.5004 0.047 Uiso 1 1 calc R
H16B H 0.0376 0.2503 0.3516 0.047 Uiso 1 1 calc R
C17 C -0.03437(15) 0.33852(11) 0.4375(2) 0.0453(4) Uani 1 1 d .
H17A H -0.0788 0.3066 0.4897 0.054 Uiso 1 1 calc R
H17B H -0.0795 0.3544 0.3466 0.054 Uiso 1 1 calc R
H17C H -0.0092 0.3828 0.4954 0.054 Uiso 1 1 calc R
C18 C 0.40704(13) 0.46044(9) 0.31199(17) 0.0340(4) Uani 1 1 d .
H18 H 0.4364 0.5090 0.3563 0.041 Uiso 1 1 calc R
C19 C 0.47792(13) 0.39722(9) 0.38240(17) 0.0334(4) Uani 1 1 d .
C20 C 0.57570(15) 0.37933(11) 0.3359(2) 0.0437(4) Uani 1 1 d .
H20 H 0.5952 0.4050 0.2562 0.052 Uiso 1 1 calc R
C21 C 0.64511(16) 0.32430(12) 0.4048(2) 0.0513(5) Uani 1 1 d .
H21 H 0.7119 0.3125 0.3723 0.062 Uiso 1 1 calc R
C22 C 0.61750(16) 0.28661(11) 0.5206(2) 0.0465(4) Uani 1 1 d .
H22 H 0.6652 0.2489 0.5680 0.056 Uiso 1 1 calc R
C23 C 0.52024(16) 0.30392(11) 0.5671(2) 0.0453(4) Uani 1 1 d .
H23 H 0.5009 0.2780 0.6466 0.054 Uiso 1 1 calc R
C24 C 0.45068(15) 0.35890(11) 0.49851(19) 0.0416(4) Uani 1 1 d .
H24 H 0.3838 0.3705 0.5312 0.050 Uiso 1 1 calc R

loop_
_atom_site_aniso_label
_atom_site_aniso_U_11
_atom_site_aniso_U_22
_atom_site_aniso_U_33
_atom_site_aniso_U_23
_atom_site_aniso_U_13
_atom_site_aniso_U_12
O1 0.0312(6) 0.0347(6) 0.0256(5) -0.0011(4) 0.0087(4) -0.0025(4)
O2 0.0409(7) 0.0364(6) 0.0331(6) 0.0037(5) 0.0104(5) 0.0032(5)
O3 0.0376(7) 0.0547(8) 0.0384(7) -0.0085(6) 0.0132(5) -0.0135(6)
O4 0.0365(6) 0.0500(7) 0.0326(6) 0.0071(5) 0.0130(5) -0.0040(5)
O5 0.0311(6) 0.0467(7) 0.0271(6) -0.0051(5) 0.0078(5) -0.0022(5)
O6 0.0286(6) 0.0398(6) 0.0312(6) 0.0008(5) 0.0084(5) -0.0021(5)
C1 0.0373(9) 0.0376(9) 0.0371(9) 0.0056(7) 0.0096(7) 0.0003(7)
C2 0.0571(12) 0.0501(11) 0.0329(10) 0.0069(8) 0.0051(8) 0.0008(9)
C3 0.0463(10) 0.0432(10) 0.0284(9) -0.0018(7) 0.0113(7) 0.0015(8)
C4 0.0334(8) 0.0357(8) 0.0263(8) -0.0006(6) 0.0122(6) 0.0009(6)
C5 0.0370(9) 0.0351(8) 0.0293(8) -0.0006(6) 0.0127(7) 0.0034(7)
C6 0.0303(8) 0.0289(8) 0.0299(8) -0.0035(6) 0.0090(6) -0.0042(6)
C7 0.0287(8) 0.0309(8) 0.0258(8) -0.0014(6) 0.0082(6) -0.0021(6)
C8 0.0304(8) 0.0315(8) 0.0277(8) -0.0043(6) 0.0087(6) -0.0024(6)
C9 0.0329(9) 0.0389(9) 0.0378(9) -0.0064(7) 0.0114(7) 0.0017(7)
C10 0.0478(11) 0.0398(10) 0.0511(11) -0.0125(8) 0.0136(9) 0.0056(8)
C11 0.0530(11) 0.0312(9) 0.0558(12) -0.0056(8) 0.0112(9) 0.0014(8)
C12 0.0425(10) 0.0342(9) 0.0444(10) -0.0017(7) 0.0081(8) -0.0076(7)
C13 0.0283(8) 0.0311(8) 0.0339(8) -0.0005(6) 0.0082(6) -0.0019(6)
C14 0.0302(8) 0.0359(8) 0.0312(8) 0.0017(6) 0.0122(6) -0.0005(6)
C15 0.0324(8) 0.0300(8) 0.0339(9) -0.0037(6) 0.0126(7) -0.0012(6)
C16 0.0421(10) 0.0407(9) 0.0395(9) 0.0090(7) 0.0193(8) 0.0013(7)
C17 0.0419(10) 0.0562(12) 0.0416(10) 0.0083(8) 0.0179(8) 0.0070(8)
C18 0.0317(8) 0.0391(9) 0.0316(8) -0.0057(7) 0.0066(7) -0.0064(7)
C19 0.0286(8) 0.0398(9) 0.0310(8) -0.0048(7) 0.0027(6) -0.0081(7)
C20 0.0355(9) 0.0541(11) 0.0431(10) 0.0080(8) 0.0112(8) -0.0025(8)
C21 0.0366(10) 0.0608(13) 0.0580(13) 0.0057(10) 0.0124(9) 0.0031(9)
C22 0.0425(10) 0.0457(10) 0.0465(11) 0.0025(8) -0.0049(8) -0.0021(8)
C23 0.0470(11) 0.0517(11) 0.0358(10) 0.0040(8) 0.0032(8) -0.0111(9)
C24 0.0378(9) 0.0531(11) 0.0348(9) -0.0011(8) 0.0088(7) -0.0055(8)

loop_
_atom_type_symbol
_atom_type_description
_atom_type_scat_dispersion_real
_atom_type_scat_dispersion_imag
_atom_type_scat_source
C C 0.0033 0.0016 'International Tables Vol C Tables 4.2.6.8 and 6.1.1.4'
H H 0.0000 0.0000 'International Tables Vol C Tables 4.2.6.8 and 6.1.1.4'
O O 0.0106 0.0060 'International Tables Vol C Tables 4.2.6.8 and 6.1.1.4'

loop_
_geom_angle_atom_site_label_1
_geom_angle_atom_site_label_2
_geom_angle_atom_site_label_3
_geom_angle
C7 O1 C4 104.59(11)
C15 O4 C16 116.54(13)
C18 O5 C8 108.88(12)
C18 O6 C13 105.54(12)
C2 C1 C14 103.34(14)
C1 C2 C3 105.48(14)
C4 C3 C2 106.28(14)
O1 C4 C5 103.05(12)
O1 C4 C3 107.23(13)
C5 C4 C3 117.63(13)
O1 C4 C14 106.08(12)
C5 C4 C14 116.48(14)
C3 C4 C14 105.47(13)
C6 C5 C4 103.09(12)
O2 C6 C5 127.73(15)
O2 C6 C7 126.08(14)
C5 C6 C7 105.89(13)
O1 C7 C15 108.22(12)
O1 C7 C6 102.26(11)
C15 C7 C6 109.16(12)
O1 C7 C8 108.71(12)
C15 C7 C8 113.85(12)
C6 C7 C8 113.88(12)
O5 C8 C9 109.21(12)
O5 C8 C13 102.97(12)
C9 C8 C13 114.97(13)
O5 C8 C7 110.20(12)
C9 C8 C7 109.77(12)
C13 C8 C7 109.49(12)
C10 C9 C8 113.13(14)
C11 C10 C9 110.79(14)
C10 C11 C12 110.49(16)
C11 C12 C13 114.99(14)
O6 C13 C14 105.94(12)
O6 C13 C12 108.59(13)
C14 C13 C12 112.55(13)
O6 C13 C8 99.27(12)
C14 C13 C8 115.99(13)
C12 C13 C8 113.11(13)
C13 C14 C4 114.03(12)
C13 C14 C1 117.89(14)
C4 C14 C1 101.59(13)
O3 C15 O4 125.46(15)
O3 C15 C7 123.84(15)
O4 C15 C7 110.65(13)
O4 C16 C17 112.23(14)
O6 C18 O5 106.34(12)
O6 C18 C19 110.87(13)
O5 C18 C19 112.97(13)
C24 C19 C20 118.92(17)
C24 C19 C18 121.28(15)
C20 C19 C18 119.71(15)
C21 C20 C19 120.49(17)
C22 C21 C20 120.19(18)
C23 C22 C21 119.63(18)
C22 C23 C24 120.34(17)
C23 C24 C19 120.43(17)

loop_
_geom_bond_atom_site_label_1
_geom_bond_atom_site_label_2
_geom_bond_distance
O1 C7 1.4190(18)
O1 C4 1.4659(18)
O2 C6 1.2026(19)
O3 C15 1.1957(19)
O4 C15 1.328(2)
O4 C16 1.4571(19)
O5 C18 1.4276(19)
O5 C8 1.4314(19)
O6 C18 1.415(2)
O6 C13 1.4569(19)
C1 C2 1.536(3)
C1 C14 1.539(2)
C2 C3 1.536(3)
C3 C4 1.523(2)
C4 C5 1.522(2)
C4 C14 1.532(2)
C5 C6 1.506(2)
C6 C7 1.560(2)
C7 C15 1.530(2)
C7 C8 1.567(2)
C8 C9 1.525(2)
C8 C13 1.558(2)
C9 C10 1.525(2)
C10 C11 1.516(3)
C11 C12 1.528(3)
C12 C13 1.542(2)
C13 C14 1.531(2)
C16 C17 1.491(2)
C18 C19 1.505(2)
C19 C24 1.386(2)
C19 C20 1.387(2)
C20 C21 1.385(3)
C21 C22 1.380(3)
C22 C23 1.379(3)
C23 C24 1.384(3)

loop_
_geom_torsion_atom_site_label_1
_geom_torsion_atom_site_label_2
_geom_torsion_atom_site_label_3
_geom_torsion_atom_site_label_4
_geom_torsion
C14 C1 C2 C3 30.64(18)
C1 C2 C3 C4 -7.31(19)
C7 O1 C4 C5 46.78(14)
C7 O1 C4 C3 171.55(12)
C7 O1 C4 C14 -76.12(14)
C2 C3 C4 O1 93.72(16)
C2 C3 C4 C5 -150.88(15)
C2 C3 C4 C14 -19.03(18)
O1 C4 C5 C6 -30.33(15)
C3 C4 C5 C6 -148.00(14)
C14 C4 C5 C6 85.33(15)
C4 C5 C6 O2 179.31(16)
C4 C5 C6 C7 5.36(16)
C4 O1 C7 C15 -157.33(12)
C4 O1 C7 C6 -42.17(13)
C4 O1 C7 C8 78.55(13)
O2 C6 C7 O1 -151.92(15)
C5 C6 C7 O1 22.17(15)
O2 C6 C7 C15 -37.4(2)
C5 C6 C7 C15 136.64(13)
O2 C6 C7 C8 91.01(18)
C5 C6 C7 C8 -94.91(15)
C18 O5 C8 C9 -139.18(13)
C18 O5 C8 C13 -16.56(15)
C18 O5 C8 C7 100.16(14)
O1 C7 C8 O5 -166.07(11)
C15 C7 C8 O5 73.22(16)
C6 C7 C8 O5 -52.80(16)
O1 C7 C8 C9 73.61(15)
C15 C7 C8 C9 -47.10(18)
C6 C7 C8 C9 -173.12(13)
O1 C7 C8 C13 -53.49(15)
C15 C7 C8 C13 -174.20(13)
C6 C7 C8 C13 59.78(16)
O5 C8 C9 C10 69.16(18)
C13 C8 C9 C10 -45.97(19)
C7 C8 C9 C10 -169.93(14)
C8 C9 C10 C11 56.6(2)
C9 C10 C11 C12 -59.5(2)
C10 C11 C12 C13 53.5(2)
C18 O6 C13 C14 -161.44(12)
C18 O6 C13 C12 77.44(15)
C18 O6 C13 C8 -40.89(14)
C11 C12 C13 O6 -151.58(15)
C11 C12 C13 C14 91.46(18)
C11 C12 C13 C8 -42.4(2)
O5 C8 C13 O6 34.50(13)
C9 C8 C13 O6 153.17(13)
C7 C8 C13 O6 -82.72(14)
O5 C8 C13 C14 147.40(13)
C9 C8 C13 C14 -93.93(17)
C7 C8 C13 C14 30.18(18)
O5 C8 C13 C12 -80.39(15)
C9 C8 C13 C12 38.28(19)
C7 C8 C13 C12 162.39(13)
O6 C13 C14 C4 77.60(15)
C12 C13 C14 C4 -163.87(13)
C8 C13 C14 C4 -31.40(19)
O6 C13 C14 C1 -163.39(13)
C12 C13 C14 C1 -44.87(19)
C8 C13 C14 C1 87.61(17)
O1 C4 C14 C13 52.01(17)
C5 C4 C14 C13 -61.95(17)
C3 C4 C14 C13 165.56(13)
O1 C4 C14 C1 -75.89(14)
C5 C4 C14 C1 170.15(13)
C3 C4 C14 C1 37.66(15)
C2 C1 C14 C13 -167.22(14)
C2 C1 C14 C4 -41.84(16)
C16 O4 C15 O3 5.6(2)
C16 O4 C15 C7 -171.91(13)
O1 C7 C15 O3 6.1(2)
C6 C7 C15 O3 -104.50(18)
C8 C7 C15 O3 127.03(17)
O1 C7 C15 O4 -176.44(12)
C6 C7 C15 O4 73.01(15)
C8 C7 C15 O4 -55.46(17)
C15 O4 C16 C17 -79.44(19)
C13 O6 C18 O5 32.60(15)
C13 O6 C18 C19 155.76(12)
C8 O5 C18 O6 -8.77(16)
C8 O5 C18 C19 -130.60(13)
O6 C18 C19 C24 -147.20(15)
O5 C18 C19 C24 -28.0(2)
O6 C18 C19 C20 36.4(2)
O5 C18 C19 C20 155.64(15)
C24 C19 C20 C21 -0.3(3)
C18 C19 C20 C21 176.23(17)
C19 C20 C21 C22 0.1(3)
C20 C21 C22 C23 0.2(3)
C21 C22 C23 C24 -0.2(3)
C22 C23 C24 C19 0.0(3)
C20 C19 C24 C23 0.2(3)
C18 C19 C24 C23 -176.20(16)
